data_1555161
loop_
_publ_author_name
'Ma, Weiwei'
'Fang, Jie'
'Ren, Jun'
'Wang, Zhongwen'

_publ_section_title
;
 Lewis Acid Catalyzed Formal Intramolecular [3 + 3] Cross-Cycloaddition of
 Cyclopropane 1,1-Diesters for Construction of Benzobicyclo[2.2.2]octane
 Skeletons.
;
_journal_issue 17
_journal_name_full 'Organic letters'
_journal_page_first 4180
_journal_page_last 4183
_journal_paper_doi 10.1021/acs.orglett.5b01927
_journal_volume 17
_journal_year 2015
_chemical_formula_sum 'C23 H24 O4'
_chemical_formula_weight 364.42
_space_group_IT_number 14
_space_group_name_Hall '-P 2ybc'
_space_group_name_H-M_alt 'P 1 21/c 1'
_symmetry_cell_setting monoclinic
_symmetry_space_group_name_H-M 'P 1 21/c 1'
_atom_sites_solution_hydrogens geom
_atom_sites_solution_primary direct
_atom_sites_solution_secondary difmap
_audit_creation_method SHELXL-97
_cell_angle_alpha 90.00
_cell_angle_beta 104.55(3)
_cell_angle_gamma 90.00
_cell_formula_units_Z 4
_cell_length_a 8.7590(18)
_cell_length_b 21.523(4)
_cell_length_c 10.067(2)
_cell_measurement_reflns_used 5501
_cell_measurement_temperature 113(2)
_cell_measurement_theta_max 27.9024
_cell_measurement_theta_min 1.8924
_cell_volume 1837.0(7)
_computing_cell_refinement crystalclear
_computing_data_collection crystalclear
_computing_data_reduction crystalclear
_computing_molecular_graphics 'Bruker SHELXTL'
_computing_publication_material 'Bruker SHELXTL'
_computing_structure_refinement 'SHELXL-97 (Sheldrick, 1997)'
_computing_structure_solution 'SHELXS-97 (Sheldrick, 1990)'
_diffrn_ambient_temperature 113(2)
_diffrn_measured_fraction_theta_full 0.983
_diffrn_measured_fraction_theta_max 0.983
_diffrn_measurement_device_type 'rigaku saturn'
_diffrn_measurement_method '\w scans'
_diffrn_radiation_monochromator confocal
_diffrn_radiation_source 'rotating anode'
_diffrn_radiation_type MoK\a
_diffrn_radiation_wavelength 0.71073
_diffrn_reflns_av_R_equivalents 0.0668
_diffrn_reflns_av_sigmaI/netI 0.0708
_diffrn_reflns_limit_h_max 9
_diffrn_reflns_limit_h_min -11
_diffrn_reflns_limit_k_max 28
_diffrn_reflns_limit_k_min -28
_diffrn_reflns_limit_l_max 13
_diffrn_reflns_limit_l_min -13
_diffrn_reflns_number 18487
_diffrn_reflns_theta_full 28.05
_diffrn_reflns_theta_max 28.05
_diffrn_reflns_theta_min 1.89
_diffrn_standards_decay_% 0
_diffrn_standards_interval_count 0
_diffrn_standards_interval_time 0
_diffrn_standards_number 0
_exptl_absorpt_coefficient_mu 0.089
_exptl_absorpt_correction_T_max 0.9894
_exptl_absorpt_correction_T_min 0.9824
_exptl_absorpt_correction_type multi-scan
_exptl_absorpt_process_details crystalclear
_exptl_crystal_colour colorless
_exptl_crystal_density_diffrn 1.318
_exptl_crystal_density_method 'not measured'
_exptl_crystal_description block
_exptl_crystal_F_000 776
_exptl_crystal_size_max 0.20
_exptl_crystal_size_mid 0.18
_exptl_crystal_size_min 0.12
_refine_diff_density_max 0.580
_refine_diff_density_min -0.308
_refine_diff_density_rms 0.058
_refine_ls_extinction_method none
_refine_ls_goodness_of_fit_ref 1.019
_refine_ls_hydrogen_treatment constr
_refine_ls_matrix_type full
_refine_ls_number_parameters 246
_refine_ls_number_reflns 4388
_refine_ls_number_restraints 0
_refine_ls_restrained_S_all 1.019
_refine_ls_R_factor_all 0.0748
_refine_ls_R_factor_gt 0.0485
_refine_ls_shift/su_max 0.001
_refine_ls_shift/su_mean 0.000
_refine_ls_structure_factor_coef Fsqd
_refine_ls_weighting_details 'calc w=1/[\s^2^(Fo^2^)+(0.0540P)^2^+0.0000P] where P=(Fo^2^+2Fc^2^)/3'
_refine_ls_weighting_scheme calc
_refine_ls_wR_factor_gt 0.1113
_refine_ls_wR_factor_ref 0.1233
_reflns_number_gt 2680
_reflns_number_total 4388
_reflns_threshold_expression >2sigma(I)
_cod_data_source_file ol5b01927_si_002.cif
_cod_data_source_block shelxl
_cod_depositor_comments
;
The following automatic conversions were performed:

data item '_exptl_absorpt_correction_type' value 'MULTI-SCAN' was
changed to 'multi-scan' in accordance with the
/home/saulius/struct/COD-crude-data/automatic-downloads/DataCite-retrospective/ACS/depositions/lib/dictionaries/cif_core.dic
dictionary named 'cif_core.dic' version 2.4.2 last updated on
2011-04-26.

data item '_refine_ls_hydrogen_treatment' value 'CONSTR' was changed
to 'constr' in accordance with the
/home/saulius/struct/COD-crude-data/automatic-downloads/DataCite-retrospective/ACS/depositions/lib/dictionaries/cif_core.dic
dictionary named 'cif_core.dic' version 2.4.2 last updated on
2011-04-26.

data item '_symmetry_cell_setting' value 'Monoclinic' was changed to
'monoclinic' in accordance with the
/home/saulius/struct/COD-crude-data/automatic-downloads/DataCite-retrospective/ACS/depositions/lib/dictionaries/cif_core.dic
dictionary named 'cif_core.dic' version 2.4.2 last updated on
2011-04-26.

Automatic conversion script
Id: cif_fix_values 6909 2019-04-08 15:41:33Z antanas 
;
_cod_original_cell_volume 1837.0(6)
_cod_original_sg_symbol_H-M P2(1)/c
_cod_database_code 1555161

loop_
_symmetry_equiv_pos_as_xyz
'x, y, z'
'-x, y+1/2, -z+1/2'
'-x, -y, -z'
'x, -y-1/2, z-1/2'

loop_
_atom_site_label
_atom_site_type_symbol
_atom_site_fract_x
_atom_site_fract_y
_atom_site_fract_z
_atom_site_U_iso_or_equiv
_atom_site_adp_type
_atom_site_occupancy
_atom_site_symmetry_multiplicity
_atom_site_calc_flag
_atom_site_refinement_flags
O1 O 0.01252(13) 0.59977(6) 0.61882(12) 0.0214(3) Uani 1 1 d .
O2 O 0.04375(14) 0.50472(6) 0.71407(12) 0.0232(3) Uani 1 1 d .
O3 O 0.25054(14) 0.53577(6) 1.03171(12) 0.0244(3) Uani 1 1 d .
O4 O 0.09006(13) 0.61496(6) 0.94208(11) 0.0219(3) Uani 1 1 d .
C1 C 0.37300(19) 0.52743(8) 0.79209(18) 0.0192(4) Uani 1 1 d .
H1A H 0.4146 0.5073 0.8823 0.023 Uiso 1 1 calc R
H1B H 0.3247 0.4949 0.7251 0.023 Uiso 1 1 calc R
C2 C 0.24633(18) 0.57624(8) 0.80305(16) 0.0153(3) Uani 1 1 d .
C3 C 0.30822(19) 0.64192(8) 0.77791(16) 0.0155(3) Uani 1 1 d .
H3 H 0.2301 0.6747 0.7860 0.019 Uiso 1 1 calc R
C4 C 0.33310(19) 0.64095(8) 0.63468(16) 0.0164(3) Uani 1 1 d .
C5 C 0.2620(2) 0.67970(8) 0.52763(17) 0.0195(4) Uani 1 1 d .
H5 H 0.1895 0.7106 0.5404 0.023 Uiso 1 1 calc R
C6 C 0.2970(2) 0.67324(9) 0.40131(17) 0.0224(4) Uani 1 1 d .
H6 H 0.2484 0.6997 0.3273 0.027 Uiso 1 1 calc R
C7 C 0.4030(2) 0.62816(9) 0.38317(18) 0.0247(4) Uani 1 1 d .
H7 H 0.4260 0.6238 0.2963 0.030 Uiso 1 1 calc R
C8 C 0.4756(2) 0.58942(9) 0.49052(17) 0.0214(4) Uani 1 1 d .
H8 H 0.5486 0.5588 0.4776 0.026 Uiso 1 1 calc R
C9 C 0.44094(19) 0.59576(8) 0.61729(17) 0.0174(4) Uani 1 1 d .
C10 C 0.50899(19) 0.55902(8) 0.74591(17) 0.0185(4) Uani 1 1 d .
H10 H 0.5857 0.5274 0.7294 0.022 Uiso 1 1 calc R
C11 C 0.5906(2) 0.60480(8) 0.85831(17) 0.0205(4) Uani 1 1 d .
H11A H 0.6821 0.6240 0.8331 0.025 Uiso 1 1 calc R
H11B H 0.6298 0.5823 0.9460 0.025 Uiso 1 1 calc R
C12 C 0.47281(19) 0.65609(8) 0.87614(17) 0.0189(4) Uani 1 1 d .
H12 H 0.5104 0.6959 0.8440 0.023 Uiso 1 1 calc R
C13 C 0.4712(2) 0.66564(9) 1.02611(17) 0.0229(4) Uani 1 1 d .
H13A H 0.3837 0.6941 1.0302 0.027 Uiso 1 1 calc R
H13B H 0.4505 0.6253 1.0653 0.027 Uiso 1 1 calc R
C14 C 0.6246(2) 0.69223(8) 1.11331(18) 0.0217(4) Uani 1 1 d .
C15 C 0.6743(2) 0.75157(9) 1.09010(19) 0.0261(4) Uani 1 1 d .
H15 H 0.6150 0.7751 1.0148 0.031 Uiso 1 1 calc R
C16 C 0.8090(2) 0.77705(9) 1.1750(2) 0.0278(4) Uani 1 1 d .
H16 H 0.8416 0.8177 1.1579 0.033 Uiso 1 1 calc R
C17 C 0.8958(2) 0.74322(9) 1.28455(19) 0.0278(4) Uani 1 1 d .
H17 H 0.9872 0.7609 1.3441 0.033 Uiso 1 1 calc R
C18 C 0.8498(2) 0.68388(9) 1.30740(18) 0.0260(4) Uani 1 1 d .
H18 H 0.9099 0.6602 1.3821 0.031 Uiso 1 1 calc R
C19 C 0.7163(2) 0.65889(8) 1.22156(18) 0.0233(4) Uani 1 1 d .
H19 H 0.6864 0.6176 1.2372 0.028 Uiso 1 1 calc R
C20 C 0.08865(19) 0.56351(8) 0.69934(17) 0.0163(3) Uani 1 1 d .
C21 C -0.1118(2) 0.48713(9) 0.6343(2) 0.0281(4) Uani 1 1 d .
H21A H -0.1893 0.4956 0.6872 0.042 Uiso 1 1 calc R
H21B H -0.1129 0.4427 0.6127 0.042 Uiso 1 1 calc R
H21C H -0.1386 0.5112 0.5488 0.042 Uiso 1 1 calc R
C22 C 0.20096(19) 0.57233(8) 0.94066(17) 0.0173(4) Uani 1 1 d .
C23 C 0.0234(2) 0.61431(10) 1.06001(17) 0.0277(4) Uani 1 1 d .
H23A H -0.0309 0.5747 1.0631 0.042 Uiso 1 1 calc R
H23B H -0.0520 0.6486 1.0526 0.042 Uiso 1 1 calc R
H23C H 0.1079 0.6192 1.1440 0.042 Uiso 1 1 calc R

loop_
_atom_site_aniso_label
_atom_site_aniso_U_11
_atom_site_aniso_U_22
_atom_site_aniso_U_33
_atom_site_aniso_U_23
_atom_site_aniso_U_13
_atom_site_aniso_U_12
O1 0.0177(6) 0.0229(7) 0.0214(6) 0.0027(5) 0.0004(5) 0.0024(5)
O2 0.0187(6) 0.0214(7) 0.0266(7) 0.0028(5) 0.0002(5) -0.0054(5)
O3 0.0256(7) 0.0276(7) 0.0189(6) 0.0073(5) 0.0036(5) 0.0003(6)
O4 0.0208(6) 0.0302(7) 0.0164(6) 0.0017(5) 0.0081(5) 0.0050(5)
C1 0.0188(9) 0.0181(9) 0.0198(9) 0.0019(7) 0.0030(7) 0.0045(7)
C2 0.0145(8) 0.0167(8) 0.0142(8) 0.0007(6) 0.0027(7) 0.0013(6)
C3 0.0152(8) 0.0171(8) 0.0134(8) -0.0003(6) 0.0022(7) 0.0018(6)
C4 0.0136(8) 0.0192(8) 0.0154(8) -0.0009(6) 0.0020(7) -0.0039(6)
C5 0.0175(9) 0.0195(9) 0.0201(8) 0.0014(7) 0.0022(7) -0.0033(7)
C6 0.0205(9) 0.0269(10) 0.0175(8) 0.0047(7) 0.0006(7) -0.0052(8)
C7 0.0213(9) 0.0376(11) 0.0156(8) -0.0033(8) 0.0055(7) -0.0087(8)
C8 0.0162(9) 0.0280(10) 0.0204(9) -0.0053(7) 0.0053(7) -0.0035(7)
C9 0.0148(8) 0.0215(9) 0.0153(8) -0.0016(7) 0.0024(7) -0.0030(7)
C10 0.0137(8) 0.0223(9) 0.0195(8) -0.0009(7) 0.0042(7) 0.0032(7)
C11 0.0157(9) 0.0260(10) 0.0184(8) -0.0010(7) 0.0019(7) 0.0017(7)
C12 0.0152(8) 0.0245(9) 0.0157(8) -0.0024(7) 0.0016(7) -0.0007(7)
C13 0.0232(9) 0.0247(10) 0.0200(9) -0.0011(7) 0.0039(8) -0.0037(8)
C14 0.0221(9) 0.0236(9) 0.0196(9) -0.0074(7) 0.0055(7) -0.0022(7)
C15 0.0272(10) 0.0269(10) 0.0217(9) 0.0054(8) 0.0014(8) 0.0029(8)
C16 0.0259(10) 0.0190(9) 0.0402(11) -0.0007(8) 0.0116(9) -0.0052(8)
C17 0.0202(10) 0.0340(11) 0.0265(10) -0.0099(8) 0.0007(8) -0.0042(8)
C18 0.0266(10) 0.0332(11) 0.0178(9) 0.0045(8) 0.0048(8) 0.0044(8)
C19 0.0233(10) 0.0189(9) 0.0302(10) 0.0007(7) 0.0115(8) -0.0019(7)
C20 0.0160(8) 0.0185(8) 0.0158(8) -0.0015(7) 0.0068(7) 0.0004(7)
C21 0.0198(10) 0.0303(10) 0.0319(10) -0.0041(8) 0.0026(8) -0.0080(8)
C22 0.0155(8) 0.0197(9) 0.0160(8) -0.0012(7) 0.0025(7) -0.0026(7)
C23 0.0258(10) 0.0432(12) 0.0175(9) -0.0037(8) 0.0116(8) -0.0011(9)

loop_
_atom_type_symbol
_atom_type_description
_atom_type_scat_dispersion_real
_atom_type_scat_dispersion_imag
_atom_type_scat_source
C C 0.0033 0.0016 'International Tables Vol C Tables 4.2.6.8 and 6.1.1.4'
H H 0.0000 0.0000 'International Tables Vol C Tables 4.2.6.8 and 6.1.1.4'
O O 0.0106 0.0060 'International Tables Vol C Tables 4.2.6.8 and 6.1.1.4'

loop_
_geom_angle_atom_site_label_1
_geom_angle_atom_site_label_2
_geom_angle_atom_site_label_3
_geom_angle
C20 O2 C21 116.47(14)
C22 O4 C23 116.43(14)
C10 C1 C2 110.07(14)
C10 C1 H1A 109.6
C2 C1 H1A 109.6
C10 C1 H1B 109.6
C2 C1 H1B 109.6
H1A C1 H1B 108.2
C20 C2 C22 102.21(12)
C20 C2 C1 111.63(13)
C22 C2 C1 112.24(14)
C20 C2 C3 110.03(13)
C22 C2 C3 112.07(13)
C1 C2 C3 108.58(13)
C4 C3 C2 106.39(13)
C4 C3 C12 106.00(12)
C2 C3 C12 112.24(13)
C4 C3 H3 110.7
C2 C3 H3 110.7
C12 C3 H3 110.7
C5 C4 C9 120.61(15)
C5 C4 C3 126.24(15)
C9 C4 C3 113.15(14)
C4 C5 C6 119.61(16)
C4 C5 H5 120.2
C6 C5 H5 120.2
C7 C6 C5 120.02(17)
C7 C6 H6 120.0
C5 C6 H6 120.0
C6 C7 C8 120.64(16)
C6 C7 H7 119.7
C8 C7 H7 119.7
C7 C8 C9 119.52(16)
C7 C8 H8 120.2
C9 C8 H8 120.2
C8 C9 C4 119.59(16)
C8 C9 C10 127.34(16)
C4 C9 C10 113.06(14)
C9 C10 C11 107.88(14)
C9 C10 C1 108.79(13)
C11 C10 C1 108.23(13)
C9 C10 H10 110.6
C11 C10 H10 110.6
C1 C10 H10 110.6
C10 C11 C12 109.99(13)
C10 C11 H11A 109.7
C12 C11 H11A 109.7
C10 C11 H11B 109.7
C12 C11 H11B 109.7
H11A C11 H11B 108.2
C13 C12 C11 112.44(15)
C13 C12 C3 114.61(13)
C11 C12 C3 108.84(13)
C13 C12 H12 106.8
C11 C12 H12 106.8
C3 C12 H12 106.8
C14 C13 C12 113.28(14)
C14 C13 H13A 108.9
C12 C13 H13A 108.9
C14 C13 H13B 108.9
C12 C13 H13B 108.9
H13A C13 H13B 107.7
C19 C14 C15 117.78(17)
C19 C14 C13 120.96(16)
C15 C14 C13 121.22(17)
C16 C15 C14 121.01(17)
C16 C15 H15 119.5
C14 C15 H15 119.5
C17 C16 C15 119.86(17)
C17 C16 H16 120.1
C15 C16 H16 120.1
C18 C17 C16 119.84(17)
C18 C17 H17 120.1
C16 C17 H17 120.1
C17 C18 C19 119.73(17)
C17 C18 H18 120.1
C19 C18 H18 120.1
C18 C19 C14 121.74(17)
C18 C19 H19 119.1
C14 C19 H19 119.1
O1 C20 O2 123.95(16)
O1 C20 C2 126.65(15)
O2 C20 C2 109.37(13)
O2 C21 H21A 109.5
O2 C21 H21B 109.5
H21A C21 H21B 109.5
O2 C21 H21C 109.5
H21A C21 H21C 109.5
H21B C21 H21C 109.5
O3 C22 O4 124.33(15)
O3 C22 C2 126.66(15)
O4 C22 C2 108.95(14)
O4 C23 H23A 109.5
O4 C23 H23B 109.5
H23A C23 H23B 109.5
O4 C23 H23C 109.5
H23A C23 H23C 109.5
H23B C23 H23C 109.5

loop_
_geom_bond_atom_site_label_1
_geom_bond_atom_site_label_2
_geom_bond_distance
O1 C20 1.200(2)
O2 C20 1.344(2)
O2 C21 1.448(2)
O3 C22 1.203(2)
O4 C22 1.339(2)
O4 C23 1.4488(19)
C1 C10 1.541(2)
C1 C2 1.552(2)
C1 H1A 0.9900
C1 H1B 0.9900
C2 C20 1.532(2)
C2 C22 1.537(2)
C2 C3 1.557(2)
C3 C4 1.512(2)
C3 C12 1.560(2)
C3 H3 1.0000
C4 C5 1.381(2)
C4 C9 1.397(2)
C5 C6 1.388(2)
C5 H5 0.9500
C6 C7 1.386(3)
C6 H6 0.9500
C7 C8 1.387(3)
C7 H7 0.9500
C8 C9 1.391(2)
C8 H8 0.9500
C9 C10 1.506(2)
C10 C11 1.535(2)
C10 H10 1.0000
C11 C12 1.552(2)
C11 H11A 0.9900
C11 H11B 0.9900
C12 C13 1.527(2)
C12 H12 1.0000
C13 C14 1.520(2)
C13 H13A 0.9900
C13 H13B 0.9900
C14 C19 1.381(3)
C14 C15 1.388(3)
C15 C16 1.385(3)
C15 H15 0.9500
C16 C17 1.379(3)
C16 H16 0.9500
C17 C18 1.376(3)
C17 H17 0.9500
C18 C19 1.377(3)
C18 H18 0.9500
C19 H19 0.9500
C21 H21A 0.9800
C21 H21B 0.9800
C21 H21C 0.9800
C23 H23A 0.9800
C23 H23B 0.9800
C23 H23C 0.9800

loop_
_geom_torsion_atom_site_label_1
_geom_torsion_atom_site_label_2
_geom_torsion_atom_site_label_3
_geom_torsion_atom_site_label_4
_geom_torsion
C10 C1 C2 C20 115.75(15)
C10 C1 C2 C22 -130.17(15)
C10 C1 C2 C3 -5.72(18)
C20 C2 C3 C4 -61.67(16)
C22 C2 C3 C4 -174.67(13)
C1 C2 C3 C4 60.78(16)
C20 C2 C3 C12 -177.18(12)
C22 C2 C3 C12 69.82(17)
C1 C2 C3 C12 -54.73(16)
C2 C3 C4 C5 121.22(17)
C12 C3 C4 C5 -119.13(18)
C2 C3 C4 C9 -59.44(17)
C12 C3 C4 C9 60.22(18)
C9 C4 C5 C6 0.6(2)
C3 C4 C5 C6 179.90(15)
C4 C5 C6 C7 -0.1(3)
C5 C6 C7 C8 -0.4(3)
C6 C7 C8 C9 0.4(3)
C7 C8 C9 C4 0.2(2)
C7 C8 C9 C10 -179.01(16)
C5 C4 C9 C8 -0.6(2)
C3 C4 C9 C8 179.97(15)
C5 C4 C9 C10 178.65(15)
C3 C4 C9 C10 -0.7(2)
C8 C9 C10 C11 120.55(18)
C4 C9 C10 C11 -58.67(18)
C8 C9 C10 C1 -122.26(18)
C4 C9 C10 C1 58.52(18)
C2 C1 C10 C9 -52.58(18)
C2 C1 C10 C11 64.39(17)
C9 C10 C11 C12 55.24(17)
C1 C10 C11 C12 -62.32(17)
C10 C11 C12 C13 130.70(15)
C10 C11 C12 C3 2.61(18)
C4 C3 C12 C13 174.13(14)
C2 C3 C12 C13 -70.12(18)
C4 C3 C12 C11 -59.00(17)
C2 C3 C12 C11 56.74(17)
C11 C12 C13 C14 66.9(2)
C3 C12 C13 C14 -168.11(15)
C12 C13 C14 C19 -117.08(18)
C12 C13 C14 C15 65.3(2)
C19 C14 C15 C16 -1.7(3)
C13 C14 C15 C16 175.97(16)
C14 C15 C16 C17 0.1(3)
C15 C16 C17 C18 1.2(3)
C16 C17 C18 C19 -0.7(3)
C17 C18 C19 C14 -1.1(3)
C15 C14 C19 C18 2.3(3)
C13 C14 C19 C18 -175.46(15)
C21 O2 C20 O1 -5.0(2)
C21 O2 C20 C2 173.27(13)
C22 C2 C20 O1 111.93(17)
C1 C2 C20 O1 -127.91(17)
C3 C2 C20 O1 -7.3(2)
C22 C2 C20 O2 -66.32(15)
C1 C2 C20 O2 53.84(17)
C3 C2 C20 O2 174.47(12)
C23 O4 C22 O3 -2.4(2)
C23 O4 C22 C2 174.90(13)
C20 C2 C22 O3 117.90(18)
C1 C2 C22 O3 -1.8(2)
C3 C2 C22 O3 -124.34(18)
C20 C2 C22 O4 -59.36(16)
C1 C2 C22 O4 -179.10(13)
C3 C2 C22 O4 58.40(17)
